data_4300139
loop_
_publ_author_name
'Christopher G. Pernin'
'James A. Ibers'

_publ_section_title
;
Syntheses, Structures, and Properties of the Bis(cyclopentadienyl)
Rare-Earth Imidodiphosphinochalcogenido Compounds Cp2Ln[N(QPPh2)2] (Ln =
La, Gd, Er, or Yb for Q = Se; Ln = Yb for Q = S)
;
_journal_name_full 'Inorganic Chemistry'
_journal_page_first 1216
_journal_page_last 1221
_journal_volume 39
_journal_year 2000
_chemical_formula_sum 'C34 H30 La N P2 Se2'
_chemical_formula_weight 811.36
_space_group_IT_number 2
_symmetry_cell_setting triclinic
_symmetry_space_group_name_Hall '-P 1'
_symmetry_space_group_name_H-M 'P -1'
_atom_sites_solution_hydrogens geom
_atom_sites_solution_primary direct
_atom_sites_solution_secondary difmap
_audit_creation_method SHELXL-97
_cell_angle_alpha 88.106(2)
_cell_angle_beta 88.327(2)
_cell_angle_gamma 68.481(2)
_cell_formula_units_Z 2
_cell_length_a 9.7959(10)
_cell_length_b 12.4134(13)
_cell_length_c 13.9077(14)
_cell_measurement_reflns_used 8192
_cell_measurement_temperature 153(2)
_cell_volume 1572.2(3)
_computing_cell_refinement 'SAINT PLUS (Bruker, 1999)'
_computing_data_collection 'SMART (Bruker, 1999)'
_computing_data_reduction 'SAINT PLUS (Bruker, 1999)'
_computing_molecular_graphics 'SHELXTL (Bruker, 1999)'
_computing_structure_refinement 'SHELXL-97 (Sheldrick, 1997)'
_computing_structure_solution 'SHELXS-97 (Sheldrick, 1990)'
_diffrn_ambient_temperature 153(2)
_diffrn_measured_fraction_theta_full 0.903
_diffrn_measured_fraction_theta_max 0.903
_diffrn_measurement_device_type 'Bruker SMART 1000 CCD diffractometer'
_diffrn_radiation_monochromator graphite
_diffrn_radiation_source 'fine-focus sealed tube'
_diffrn_radiation_type MoK\a
_diffrn_radiation_wavelength 0.71073
_diffrn_reflns_av_R_equivalents 0.0190
_diffrn_reflns_av_sigmaI/netI 0.0291
_diffrn_reflns_limit_h_max 12
_diffrn_reflns_limit_h_min -13
_diffrn_reflns_limit_k_max 16
_diffrn_reflns_limit_k_min -16
_diffrn_reflns_limit_l_max 18
_diffrn_reflns_limit_l_min -18
_diffrn_reflns_number 16277
_diffrn_reflns_theta_full 28.43
_diffrn_reflns_theta_max 28.43
_diffrn_reflns_theta_min 1.47
_diffrn_standards_decay_% <2%
_exptl_absorpt_coefficient_mu 3.800
_exptl_absorpt_correction_T_max 0.74
_exptl_absorpt_correction_T_min 0.22
_exptl_absorpt_correction_type 'numerical, face-indexed'
_exptl_crystal_density_diffrn 1.714
_exptl_crystal_density_method 'not measured'
_exptl_crystal_F_000 792
_exptl_crystal_size_max 0.42mm
_exptl_crystal_size_min 0.08mm
_refine_diff_density_max 1.332
_refine_diff_density_min -0.594
_refine_diff_density_rms 0.093
_refine_ls_extinction_method none
_refine_ls_goodness_of_fit_ref 0.963
_refine_ls_hydrogen_treatment mixed
_refine_ls_matrix_type full
_refine_ls_number_parameters 361
_refine_ls_number_reflns 7152
_refine_ls_number_restraints 0
_refine_ls_restrained_S_all 0.963
_refine_ls_R_factor_all 0.0346
_refine_ls_R_factor_gt 0.0257
_refine_ls_shift/su_max 0.440
_refine_ls_shift/su_mean 0.056
_refine_ls_structure_factor_coef Fsqd
_refine_ls_weighting_details
; calc 
 [1.00000+0.00000exp(0.00(sin\q/\l)^2^)]/ 
   [\s^2^(Fo^2^)+0.0000+0.0000*P+(0.0400P)^2^+0.0000sin\q/\l] 
 where P = 1.00000Fo^2^ + 0.00000Fc^2^ 
;
_refine_ls_weighting_scheme calc
_refine_ls_wR_factor_gt 0.0604
_refine_ls_wR_factor_ref 0.0631
_reflns_number_gt 5947
_reflns_number_total 7152
_reflns_threshold_expression >2sigma(I)
_cod_database_code 4300139

loop_
_symmetry_equiv_pos_as_xyz
'x, y, z'
'-x, -y, -z'

loop_
_atom_site_label
_atom_site_type_symbol
_atom_site_fract_x
_atom_site_fract_y
_atom_site_fract_z
_atom_site_U_iso_or_equiv
_atom_site_adp_type
_atom_site_occupancy
_atom_site_symmetry_multiplicity
_atom_site_calc_flag
_atom_site_refinement_flags
_atom_site_disorder_assembly
_atom_site_disorder_group
N1 N 0.3469(2) 0.28843(18) 0.26162(14) 0.0192(4) Uani 1 1 d . . .
La1 La 0.211618(15) 0.178253(12) 0.366435(10) 0.02006(5) Uani 1 1 d . . .
Se1 Se 0.52835(3) 0.14819(2) 0.42691(2) 0.03058(7) Uani 1 1 d . . .
Se2 Se 0.02095(3) 0.36876(2) 0.22159(2) 0.02547(7) Uani 1 1 d . . .
P1 P 0.50846(7) 0.26210(6) 0.30423(5) 0.02113(14) Uani 1 1 d . . .
P2 P 0.23372(7) 0.37092(5) 0.18279(5) 0.01891(13) Uani 1 1 d . . .
C1 C -0.0112(3) 0.3209(3) 0.4906(2) 0.0334(7) Uani 1 1 d . . .
H1A H -0.0772 0.3903 0.4620 0.040 Uiso 1 1 calc R . .
C2 C -0.0280(3) 0.2139(3) 0.4950(2) 0.0353(7) Uani 1 1 d . . .
H2A H -0.1071 0.1975 0.4696 0.042 Uiso 1 1 calc R . .
C3 C 0.0928(3) 0.1350(3) 0.5437(2) 0.0395(7) Uani 1 1 d . . .
H3A H 0.1101 0.0556 0.5569 0.047 Uiso 1 1 calc R . .
C4 C 0.1823(3) 0.1930(3) 0.5688(2) 0.0414(8) Uani 1 1 d . . .
H4A H 0.2714 0.1602 0.6029 0.050 Uiso 1 1 calc R . .
C5 C 0.1198(3) 0.3081(3) 0.5357(2) 0.0393(7) Uani 1 1 d . . .
H5A H 0.1592 0.3668 0.5426 0.047 Uiso 1 1 calc R . .
C6 C 0.2021(4) 0.0489(3) 0.2056(2) 0.0377(7) Uani 1 1 d . . .
H6A H 0.1673 0.0925 0.1480 0.045 Uiso 1 1 calc R . .
C7 C 0.1161(3) 0.0206(3) 0.2773(3) 0.0443(8) Uani 1 1 d . . .
H7A H 0.0125 0.0424 0.2769 0.053 Uiso 1 1 calc R . .
C8 C 0.2094(4) -0.0451(3) 0.3491(2) 0.0382(7) Uani 1 1 d . . .
H8A H 0.1806 -0.0767 0.4058 0.046 Uiso 1 1 calc R . .
C9 C 0.3516(3) -0.0560(2) 0.3231(2) 0.0323(6) Uani 1 1 d . . .
H9A H 0.4371 -0.0957 0.3593 0.039 Uiso 1 1 calc R . .
C10 C 0.3475(3) 0.0016(2) 0.2343(2) 0.0307(6) Uani 1 1 d . . .
H10A H 0.4296 0.0074 0.1996 0.037 Uiso 1 1 calc R . .
C11 C 0.5272(3) 0.3949(2) 0.33730(18) 0.0225(5) Uani 1 1 d . . .
C12 C 0.6608(3) 0.4122(2) 0.32747(19) 0.0258(6) Uani 1 1 d . . .
H12A H 0.7461 0.3517 0.3047 0.031 Uiso 1 1 calc R . .
C13 C 0.6682(3) 0.5172(2) 0.3509(2) 0.0296(6) Uani 1 1 d . . .
H13A H 0.7583 0.5290 0.3431 0.035 Uiso 1 1 calc R . .
C14 C 0.5448(3) 0.6054(2) 0.3859(2) 0.0297(6) Uani 1 1 d . . .
H14A H 0.5503 0.6779 0.4007 0.036 Uiso 1 1 calc R . .
C15 C 0.4142(3) 0.5879(2) 0.3990(2) 0.0294(6) Uani 1 1 d . . .
H15A H 0.3304 0.6478 0.4243 0.035 Uiso 1 1 calc R . .
C16 C 0.4049(3) 0.4833(2) 0.37548(18) 0.0239(5) Uani 1 1 d . . .
H16A H 0.3150 0.4715 0.3853 0.029 Uiso 1 1 calc R . .
C17 C 0.6491(3) 0.1945(3) 0.2142(2) 0.0348(7) Uani 1 1 d . . .
C18 C 0.7042(3) 0.0737(3) 0.2084(3) 0.0537(10) Uani 1 1 d . . .
H18A H 0.6818 0.0273 0.2573 0.064 Uiso 1 1 calc R . .
C19 C 0.7934(4) 0.0222(5) 0.1286(4) 0.091(2) Uani 1 1 d . . .
H19A H 0.8284 -0.0595 0.1223 0.110 Uiso 1 1 calc R . .
C20 C 0.8304(5) 0.0898(8) 0.0591(4) 0.117(3) Uani 1 1 d . . .
H20A H 0.8896 0.0548 0.0050 0.141 Uiso 1 1 calc R . .
C21 C 0.7822(4) 0.2056(6) 0.0687(3) 0.089(2) Uani 1 1 d . . .
H21A H 0.8119 0.2511 0.0225 0.107 Uiso 1 1 calc R . .
C22 C 0.6908(3) 0.2595(4) 0.1441(2) 0.0546(11) Uani 1 1 d . . .
H22A H 0.6560 0.3414 0.1481 0.066 Uiso 1 1 calc R . .
C23 C 0.2336(3) 0.5165(2) 0.17762(18) 0.0232(5) Uani 1 1 d . . .
C24 C 0.3501(3) 0.5365(3) 0.1299(2) 0.0339(7) Uani 1 1 d . . .
H24A H 0.4212 0.4763 0.0949 0.041 Uiso 1 1 calc R . .
C25 C 0.3618(4) 0.6439(3) 0.1338(2) 0.0430(8) Uani 1 1 d . . .
H25A H 0.4414 0.6571 0.1018 0.052 Uiso 1 1 calc R . .
C26 C 0.2582(4) 0.7319(3) 0.1839(2) 0.0420(8) Uani 1 1 d . . .
H26A H 0.2675 0.8052 0.1871 0.050 Uiso 1 1 calc R . .
C27 C 0.1416(4) 0.7136(3) 0.2292(2) 0.0374(7) Uani 1 1 d . . .
H27A H 0.0694 0.7752 0.2622 0.045 Uiso 1 1 calc R . .
C28 C 0.1285(3) 0.6058(2) 0.2272(2) 0.0295(6) Uani 1 1 d . . .
H28A H 0.0484 0.5934 0.2593 0.035 Uiso 1 1 calc R . .
C29 C 0.2853(3) 0.3174(2) 0.06270(18) 0.0210(5) Uani 1 1 d . . .
C30 C 0.3910(3) 0.2088(2) 0.04642(19) 0.0240(5) Uani 1 1 d . . .
H30A H 0.4413 0.1621 0.0993 0.029 Uiso 1 1 calc R . .
C31 C 0.4241(3) 0.1679(2) -0.0458(2) 0.0299(6) Uani 1 1 d . . .
H31A H 0.4967 0.0934 -0.0559 0.036 Uiso 1 1 calc R . .
C32 C 0.3525(3) 0.2345(3) -0.1233(2) 0.0350(7) Uani 1 1 d . . .
H32A H 0.3756 0.2062 -0.1866 0.042 Uiso 1 1 calc R . .
C33 C 0.2460(3) 0.3438(3) -0.1081(2) 0.0368(7) Uani 1 1 d . . .
H33A H 0.1955 0.3898 -0.1612 0.044 Uiso 1 1 calc R . .
C34 C 0.2140(3) 0.3850(3) -0.0166(2) 0.0314(6) Uani 1 1 d . . .
H34A H 0.1427 0.4602 -0.0069 0.038 Uiso 1 1 calc R . .

loop_
_atom_site_aniso_label
_atom_site_aniso_U_11
_atom_site_aniso_U_22
_atom_site_aniso_U_33
_atom_site_aniso_U_23
_atom_site_aniso_U_13
_atom_site_aniso_U_12
N1 0.0166(9) 0.0235(11) 0.0183(10) 0.0021(8) -0.0009(8) -0.0083(8)
La1 0.02146(8) 0.01697(8) 0.02205(8) -0.00062(5) 0.00094(6) -0.00748(6)
Se1 0.03111(15) 0.02553(15) 0.03480(16) 0.00651(12) -0.01258(12) -0.00974(12)
Se2 0.01639(12) 0.02502(15) 0.03288(15) 0.00396(11) -0.00043(10) -0.00548(10)
P1 0.0171(3) 0.0218(3) 0.0239(3) -0.0039(3) -0.0003(2) -0.0062(2)
P2 0.0190(3) 0.0160(3) 0.0215(3) -0.0007(2) 0.0002(2) -0.0060(2)
C1 0.0323(15) 0.0299(16) 0.0293(15) -0.0004(12) 0.0067(12) -0.0016(12)
C2 0.0303(15) 0.0454(19) 0.0327(16) -0.0040(13) 0.0095(12) -0.0171(13)
C3 0.0462(18) 0.0304(17) 0.0359(17) 0.0029(13) 0.0148(14) -0.0083(14)
C4 0.0356(16) 0.058(2) 0.0218(14) -0.0006(14) -0.0011(12) -0.0067(15)
C5 0.0455(18) 0.047(2) 0.0296(16) -0.0155(14) 0.0089(14) -0.0211(15)
C6 0.059(2) 0.0236(15) 0.0286(15) -0.0044(12) -0.0135(14) -0.0118(14)
C7 0.0292(15) 0.0352(18) 0.071(2) -0.0226(16) -0.0044(16) -0.0132(13)
C8 0.058(2) 0.0267(16) 0.0379(17) -0.0078(13) 0.0125(15) -0.0257(15)
C9 0.0422(16) 0.0151(13) 0.0368(16) -0.0028(11) -0.0048(13) -0.0069(12)
C10 0.0395(15) 0.0190(14) 0.0338(15) -0.0091(11) 0.0094(13) -0.0110(12)
C11 0.0214(12) 0.0251(14) 0.0226(13) -0.0017(10) -0.0016(10) -0.0100(10)
C12 0.0228(13) 0.0278(15) 0.0272(14) 0.0003(11) -0.0012(11) -0.0099(11)
C13 0.0269(14) 0.0342(16) 0.0334(15) 0.0012(12) -0.0033(12) -0.0180(12)
C14 0.0369(15) 0.0255(15) 0.0311(15) 0.0002(12) -0.0082(12) -0.0161(12)
C15 0.0309(14) 0.0279(15) 0.0272(14) -0.0061(11) -0.0004(11) -0.0076(12)
C16 0.0210(12) 0.0319(15) 0.0199(12) -0.0045(11) 0.0003(10) -0.0106(11)
C17 0.0151(12) 0.053(2) 0.0335(16) -0.0193(14) -0.0005(11) -0.0080(12)
C18 0.0222(14) 0.057(2) 0.072(2) -0.0371(19) -0.0094(15) 0.0015(14)
C19 0.031(2) 0.103(4) 0.115(4) -0.087(4) -0.014(2) 0.013(2)
C20 0.030(2) 0.232(8) 0.062(3) -0.078(4) 0.011(2) -0.009(3)
C21 0.032(2) 0.194(6) 0.031(2) -0.033(3) 0.0114(16) -0.027(3)
C22 0.0287(16) 0.107(3) 0.0288(17) -0.0113(19) 0.0025(13) -0.0255(19)
C23 0.0286(13) 0.0165(13) 0.0259(13) 0.0017(10) -0.0035(11) -0.0098(10)
C24 0.0414(16) 0.0283(16) 0.0351(16) -0.0026(12) 0.0068(13) -0.0168(13)
C25 0.060(2) 0.0357(18) 0.0451(19) -0.0010(15) 0.0068(16) -0.0318(16)
C26 0.068(2) 0.0234(16) 0.0406(18) 0.0008(13) -0.0101(16) -0.0231(15)
C27 0.0523(18) 0.0201(15) 0.0344(16) -0.0059(12) -0.0092(14) -0.0057(13)
C28 0.0347(15) 0.0226(14) 0.0281(14) -0.0007(11) -0.0039(12) -0.0066(11)
C29 0.0231(12) 0.0182(13) 0.0225(13) -0.0020(10) 0.0019(10) -0.0088(10)
C30 0.0263(13) 0.0202(13) 0.0244(13) 0.0032(10) -0.0024(10) -0.0071(10)
C31 0.0358(15) 0.0209(14) 0.0292(14) -0.0043(11) 0.0010(12) -0.0057(11)
C32 0.0454(17) 0.0330(17) 0.0223(14) -0.0063(12) 0.0022(13) -0.0089(13)
C33 0.0446(17) 0.0319(17) 0.0245(15) 0.0065(12) -0.0059(13) -0.0031(13)
C34 0.0321(14) 0.0264(15) 0.0287(15) 0.0002(12) -0.0031(12) -0.0022(12)

loop_
_atom_type_symbol
_atom_type_description
_atom_type_scat_dispersion_real
_atom_type_scat_dispersion_imag
_atom_type_scat_source
C C 0.0033 0.0016 'International Tables Vol C Tables 4.2.6.8 and 6.1.1.4'
H H 0.0000 0.0000 'International Tables Vol C Tables 4.2.6.8 and 6.1.1.4'
N N 0.0061 0.0033 'International Tables Vol C Tables 4.2.6.8 and 6.1.1.4'
P P 0.1023 0.0942 'International Tables Vol C Tables 4.2.6.8 and 6.1.1.4'
Se Se -0.0929 2.2259 'International Tables Vol C Tables 4.2.6.8 and 6.1.1.4'
La La -0.2871 2.4523 'International Tables Vol C Tables 4.2.6.8 and 6.1.1.4'

loop_
_geom_angle_atom_site_label_1
_geom_angle_atom_site_label_2
_geom_angle_atom_site_label_3
_geom_angle
_geom_angle_site_symmetry_1
_geom_angle_site_symmetry_3
_geom_angle_publ_flag
P1 N1 P2 141.08(14) . . ?
P1 N1 La1 109.58(10) . . ?
P2 N1 La1 108.90(9) . . ?
N1 La1 Se1 63.01(4) . . ?
N1 La1 Se2 63.09(4) . . ?
Se1 La1 Se2 124.668(9) . . ?
N1 La1 P2 26.09(4) . . ?
Se1 La1 P2 88.975(12) . . ?
Se2 La1 P2 37.285(12) . . ?
N1 La1 P1 25.80(4) . . ?
Se1 La1 P1 37.205(13) . . ?
Se2 La1 P1 88.322(14) . . ?
P2 La1 P1 51.815(15) . . ?
P1 Se1 La1 81.159(19) . . ?
P2 Se2 La1 80.669(19) . . ?
N1 P1 C11 110.29(11) . . ?
N1 P1 C17 110.39(12) . . ?
C11 P1 C17 107.82(13) . . ?
N1 P1 Se1 106.26(8) . . ?
C11 P1 Se1 111.33(9) . . ?
C17 P1 Se1 110.78(11) . . ?
N1 P1 La1 44.62(7) . . ?
C11 P1 La1 125.70(8) . . ?
C17 P1 La1 125.41(10) . . ?
Se1 P1 La1 61.637(17) . . ?
N1 P2 C23 112.63(11) . . ?
N1 P2 C29 111.05(11) . . ?
C23 P2 C29 105.03(12) . . ?
N1 P2 Se2 106.44(8) . . ?
C23 P2 Se2 111.64(9) . . ?
C29 P2 Se2 110.12(8) . . ?
N1 P2 La1 45.01(7) . . ?
C23 P2 La1 135.30(9) . . ?
C29 P2 La1 118.87(8) . . ?
Se2 P2 La1 62.046(17) . . ?
C2 C1 C5 108.1(3) . . ?
C1 C2 C3 107.7(3) . . ?
C4 C3 C2 108.1(3) . . ?
C3 C4 C5 108.6(3) . . ?
C1 C5 C4 107.6(3) . . ?
C10 C6 C7 107.6(3) . . ?
C8 C7 C6 108.2(3) . . ?
C9 C8 C7 107.9(3) . . ?
C8 C9 C10 108.2(3) . . ?
C6 C10 C9 108.1(3) . . ?
C16 C11 C12 118.9(2) . . ?
C16 C11 P1 118.81(19) . . ?
C12 C11 P1 122.3(2) . . ?
C13 C12 C11 120.0(3) . . ?
C12 C13 C14 120.5(2) . . ?
C15 C14 C13 120.0(3) . . ?
C14 C15 C16 120.2(3) . . ?
C15 C16 C11 120.4(2) . . ?
C22 C17 C18 119.0(3) . . ?
C22 C17 P1 121.7(3) . . ?
C18 C17 P1 118.8(3) . . ?
C17 C18 C19 118.9(5) . . ?
C20 C19 C18 120.5(5) . . ?
C21 C20 C19 119.7(4) . . ?
C20 C21 C22 121.5(6) . . ?
C21 C22 C17 120.4(5) . . ?
C28 C23 C24 119.6(2) . . ?
C28 C23 P2 121.5(2) . . ?
C24 C23 P2 118.6(2) . . ?
C25 C24 C23 120.0(3) . . ?
C24 C25 C26 120.3(3) . . ?
C27 C26 C25 120.1(3) . . ?
C26 C27 C28 120.6(3) . . ?
C27 C28 C23 119.4(3) . . ?
C30 C29 C34 118.5(2) . . ?
C30 C29 P2 121.82(19) . . ?
C34 C29 P2 119.67(19) . . ?
C31 C30 C29 120.7(2) . . ?
C32 C31 C30 120.4(3) . . ?
C31 C32 C33 119.6(3) . . ?
C34 C33 C32 120.1(3) . . ?
C33 C34 C29 120.7(3) . . ?

loop_
_geom_bond_atom_site_label_1
_geom_bond_atom_site_label_2
_geom_bond_distance
_geom_bond_site_symmetry_2
_geom_bond_publ_flag
N1 P1 1.620(2) . ?
N1 P2 1.626(2) . ?
N1 La1 2.615(2) . ?
La1 Se1 3.1234(4) . ?
La1 Se2 3.1311(4) . ?
La1 P2 3.4978(7) . ?
La1 P1 3.5073(7) . ?
Se1 P1 2.1462(8) . ?
Se2 P2 2.1473(7) . ?
P1 C11 1.800(3) . ?
P1 C17 1.814(3) . ?
P2 C23 1.806(3) . ?
P2 C29 1.807(3) . ?
C1 C2 1.396(4) . ?
C1 C5 1.398(4) . ?
C2 C3 1.404(4) . ?
C3 C4 1.380(5) . ?
C4 C5 1.400(5) . ?
C6 C10 1.392(4) . ?
C6 C7 1.403(5) . ?
C7 C8 1.397(5) . ?
C8 C9 1.388(4) . ?
C9 C10 1.401(4) . ?
C11 C16 1.399(3) . ?
C11 C12 1.404(3) . ?
C12 C13 1.381(4) . ?
C13 C14 1.388(4) . ?
C14 C15 1.381(4) . ?
C15 C16 1.385(4) . ?
C17 C22 1.391(5) . ?
C17 C18 1.399(5) . ?
C18 C19 1.409(6) . ?
C19 C20 1.385(9) . ?
C20 C21 1.348(9) . ?
C21 C22 1.379(5) . ?
C23 C28 1.392(4) . ?
C23 C24 1.399(4) . ?
C24 C25 1.381(4) . ?
C25 C26 1.380(5) . ?
C26 C27 1.375(4) . ?
C27 C28 1.392(4) . ?
C29 C30 1.386(3) . ?
C29 C34 1.401(4) . ?
C30 C31 1.381(4) . ?
C31 C32 1.377(4) . ?
C32 C33 1.393(4) . ?
C33 C34 1.371(4) . ?

_journal_paper_doi 10.1021/ic990889o
